data_4078169
loop_
_publ_author_name
'Brunner, Henri'
'Kurosawa, Takaki'
'Muschiol, Manfred'
'Tsuno, Takashi'
'Ike, Hayato'

_publ_section_title
;
 16- and 17-Electron Intermediates in the MeCN/RNC Exchange in
 Chiral-at-Metal [CpFe(Prophos)NCMe]X (X = I, PF6)
;
_journal_issue 8
_journal_name_full Organometallics
_journal_page_first 3395
_journal_paper_doi 10.1021/om3001789
_journal_volume 31
_journal_year 2012
_chemical_absolute_configuration rm
_chemical_compound_source 'synthesis as described'
_chemical_formula_moiety 'C39 H42 Fe N P2, I'
_chemical_formula_sum 'C39 H42 Fe I N P2'
_chemical_formula_weight 769.43
_chemical_name_systematic
;
 ?
;
_space_group_IT_number 19
_symmetry_cell_setting orthorhombic
_symmetry_Int_Tables_number 19
_symmetry_space_group_name_Hall 'P 2ac 2ab'
_symmetry_space_group_name_H-M 'P 21 21 21'
_atom_sites_solution_hydrogens geom
_atom_sites_solution_primary direct
_atom_sites_solution_secondary difmap
_cell_angle_alpha 90
_cell_angle_beta 90
_cell_angle_gamma 90
_cell_formula_units_Z 4
_cell_length_a 9.664(2)
_cell_length_b 16.871(5)
_cell_length_c 21.112(8)
_cell_measurement_reflns_used 19367
_cell_measurement_temperature 173(2)
_cell_measurement_theta_max 27.63
_cell_measurement_theta_min 3.09
_cell_measurement_wavelength 0.71073
_cell_volume 3442.1(18)
_computing_molecular_graphics 'Ortep-3 for Windows (Farrugia, 1997)'
_computing_publication_material 'WinGX publication routines (Farrugia, 1999)'
_computing_structure_refinement 'SHELXL-97 (Sheldrick, 2008)'
_computing_structure_solution 'DIRDIF08 (Beurskens et al, 2008)'
_diffrn_ambient_temperature 173(2)
_diffrn_measured_fraction_theta_full 0.99
_diffrn_measured_fraction_theta_max 0.99
_diffrn_measurement_device_type 'Rigaku RAXIS-RAPID'
_diffrn_measurement_method \w
_diffrn_radiation_monochromator graphite
_diffrn_radiation_probe x-ray
_diffrn_radiation_source 'fine-focus sealed tube'
_diffrn_radiation_type MoK\a
_diffrn_radiation_wavelength 0.71073
_diffrn_reflns_av_R_equivalents 0.1029
_diffrn_reflns_av_unetI/netI 0.0845
_diffrn_reflns_limit_h_max 12
_diffrn_reflns_limit_h_min -12
_diffrn_reflns_limit_k_max 20
_diffrn_reflns_limit_k_min -21
_diffrn_reflns_limit_l_max 27
_diffrn_reflns_limit_l_min -27
_diffrn_reflns_number 31914
_diffrn_reflns_theta_full 27.48
_diffrn_reflns_theta_max 27.48
_diffrn_reflns_theta_min 3.09
_exptl_absorpt_coefficient_mu 1.457
_exptl_absorpt_correction_T_max 0.9177
_exptl_absorpt_correction_T_min 0.6075
_exptl_absorpt_correction_type multi-scan
_exptl_crystal_colour yellow
_exptl_crystal_density_diffrn 1.485
_exptl_crystal_density_method 'not measured'
_exptl_crystal_description platelet
_exptl_crystal_F_000 1568
_exptl_crystal_size_max 0.38
_exptl_crystal_size_mid 0.20
_exptl_crystal_size_min 0.06
_refine_diff_density_max 2.084
_refine_diff_density_min -1.221
_refine_diff_density_rms 0.123
_refine_ls_abs_structure_details 'Flack H D (1983), Acta Cryst. A39, 876-881'
_refine_ls_abs_structure_Flack -0.02(4)
_refine_ls_extinction_method none
_refine_ls_goodness_of_fit_ref 1.074
_refine_ls_hydrogen_treatment constr
_refine_ls_matrix_type full
_refine_ls_number_parameters 397
_refine_ls_number_reflns 7790
_refine_ls_number_restraints 0
_refine_ls_restrained_S_all 1.074
_refine_ls_R_factor_all 0.1056
_refine_ls_R_factor_gt 0.0704
_refine_ls_shift/su_max 0
_refine_ls_shift/su_mean 0
_refine_ls_structure_factor_coef Fsqd
_refine_ls_weighting_details 'calc w=1/[\s^2^(Fo^2^)+(0.0740P)^2^+4.9448P] where P=(Fo^2^+2Fc^2^)/3'
_refine_ls_weighting_scheme calc
_refine_ls_wR_factor_gt 0.164
_refine_ls_wR_factor_ref 0.1846
_reflns_number_gt 5358
_reflns_number_total 7790
_reflns_threshold_expression >2\s(I)
_cod_data_source_file om3001789_si_003.cif
_cod_data_source_block (SFe,RC)[CpFe(Prophos)CNCy]I
_cod_database_code 4078169

loop_
_symmetry_equiv_pos_as_xyz
'x, y, z'
'x+1/2, -y+1/2, -z'
'-x, y+1/2, -z+1/2'
'-x+1/2, -y, z+1/2'

loop_
_atom_site_label
_atom_site_type_symbol
_atom_site_fract_x
_atom_site_fract_y
_atom_site_fract_z
_atom_site_U_iso_or_equiv
_atom_site_adp_type
_atom_site_occupancy
_atom_site_symmetry_multiplicity
_atom_site_calc_flag
_atom_site_refinement_flags
I1 I -0.00059(5) 0.00512(3) 0.16639(3) 0.04850(18) Uani 1 1 d .
Fe1 Fe 0.01938(9) 0.00462(6) 0.49437(4) 0.0257(2) Uani 1 1 d .
P2 P -0.1427(2) 0.09306(11) 0.47408(8) 0.0251(4) Uani 1 1 d .
P1 P -0.1405(2) -0.08658(11) 0.48862(8) 0.0248(4) Uani 1 1 d .
C1 C 0.1733(9) -0.0679(6) 0.4566(5) 0.054(3) Uani 1 1 d .
H1 H 0.1632 -0.1231 0.4489 0.065 Uiso 1 1 calc R
C6 C -0.3054(7) 0.0424(4) 0.4564(4) 0.0277(16) Uani 1 1 d .
H6A H -0.3842 0.0763 0.4693 0.033 Uiso 1 1 calc R
H6B H -0.3125 0.033 0.4102 0.033 Uiso 1 1 calc R
C22 C -0.1076(9) 0.1304(5) 0.3459(3) 0.038(2) Uani 1 1 d .
H22 H -0.0845 0.0761 0.3408 0.045 Uiso 1 1 calc R
C13 C -0.2688(9) -0.2394(5) 0.6294(4) 0.0373(19) Uani 1 1 d .
H13 H -0.3535 -0.2557 0.6482 0.045 Uiso 1 1 calc R
C10 C -0.0242(9) -0.1921(4) 0.5728(4) 0.0384(19) Uani 1 1 d .
H10 H 0.061 -0.1752 0.5548 0.046 Uiso 1 1 calc R
C25 C -0.1723(11) 0.2899(5) 0.3590(4) 0.048(2) Uani 1 1 d .
H25 H -0.1948 0.3444 0.3636 0.058 Uiso 1 1 calc R
C37 C 0.1285(12) -0.0417(6) 0.7745(5) 0.067(3) Uani 1 1 d .
H37A H 0.0926 -0.0357 0.8181 0.081 Uiso 1 1 calc R
H37B H 0.2206 -0.0671 0.7769 0.081 Uiso 1 1 calc R
C27 C -0.1691(8) 0.1604(4) 0.5407(4) 0.0273(16) Uani 1 1 d .
C12 C -0.1459(10) -0.2721(5) 0.6484(4) 0.047(2) Uani 1 1 d .
H12 H -0.1443 -0.3099 0.6818 0.056 Uiso 1 1 calc R
C18 C -0.1495(9) -0.2436(5) 0.3086(4) 0.0360(19) Uani 1 1 d .
H18 H -0.1529 -0.2751 0.2714 0.043 Uiso 1 1 calc R
C32 C -0.2884(10) 0.1620(5) 0.5770(4) 0.041(2) Uani 1 1 d .
H32 H -0.3649 0.129 0.5669 0.049 Uiso 1 1 calc R
N1 N -0.0493(6) 0.0173(4) 0.6321(3) 0.0346(14) Uani 1 1 d .
C24 C -0.1433(11) 0.2590(5) 0.2997(4) 0.046(2) Uani 1 1 d .
H24 H -0.1448 0.2923 0.2635 0.055 Uiso 1 1 calc R
C2 C 0.1421(7) -0.0073(6) 0.4133(4) 0.048(2) Uani 1 1 d .
H2 H 0.1079 -0.0136 0.3714 0.058 Uiso 1 1 calc R
C21 C -0.1368(8) 0.1606(4) 0.4066(3) 0.0295(16) Uani 1 1 d .
C15 C -0.1450(8) -0.1506(4) 0.4185(3) 0.0277(16) Uani 1 1 d .
C36 C 0.1417(9) 0.0397(5) 0.7436(4) 0.045(2) Uani 1 1 d .
H36A H 0.2014 0.0738 0.7702 0.053 Uiso 1 1 calc R
H36B H 0.1872 0.0338 0.7018 0.053 Uiso 1 1 calc R
C4 C 0.2210(8) 0.0494(5) 0.5046(5) 0.045(2) Uani 1 1 d .
H4 H 0.2497 0.087 0.5355 0.054 Uiso 1 1 calc R
C29 C -0.0670(11) 0.2573(6) 0.6112(5) 0.058(3) Uani 1 1 d .
H29 H 0.0096 0.2888 0.624 0.069 Uiso 1 1 calc R
C30 C -0.1876(11) 0.2584(5) 0.6449(4) 0.051(2) Uani 1 1 d .
H30 H -0.1957 0.2923 0.6806 0.061 Uiso 1 1 calc R
C5 C 0.2208(9) -0.0346(5) 0.5117(5) 0.045(2) Uani 1 1 d .
H5 H 0.2487 -0.0628 0.5485 0.054 Uiso 1 1 calc R
C9 C -0.1448(8) -0.1583(4) 0.5524(3) 0.0277(16) Uani 1 1 d .
C11 C -0.0229(9) -0.2498(5) 0.6185(5) 0.050(2) Uani 1 1 d .
H11 H 0.0618 -0.2746 0.6299 0.06 Uiso 1 1 calc R
C28 C -0.0580(9) 0.2090(5) 0.5574(5) 0.044(2) Uani 1 1 d .
H28 H 0.0236 0.2093 0.5323 0.053 Uiso 1 1 calc R
C14 C -0.2676(9) -0.1820(5) 0.5824(4) 0.0337(19) Uani 1 1 d .
H14 H -0.3524 -0.158 0.5701 0.04 Uiso 1 1 calc R
C23 C -0.1126(9) 0.1802(5) 0.2935(4) 0.0372(19) Uani 1 1 d .
H23 H -0.0943 0.1591 0.2526 0.045 Uiso 1 1 calc R
C39 C -0.1011(11) -0.0586(6) 0.7253(4) 0.062(3) Uani 1 1 d .
H39A H -0.1511 -0.0562 0.7662 0.075 Uiso 1 1 calc R
H39B H -0.1553 -0.093 0.6965 0.075 Uiso 1 1 calc R
C19 C -0.1435(9) -0.1626(5) 0.3045(4) 0.041(2) Uani 1 1 d .
H19 H -0.1429 -0.1381 0.264 0.049 Uiso 1 1 calc R
C26 C -0.1682(9) 0.2405(5) 0.4119(4) 0.039(2) Uani 1 1 d .
H26 H -0.1874 0.2621 0.4525 0.046 Uiso 1 1 calc R
C31 C -0.2935(11) 0.2130(6) 0.6285(5) 0.056(3) Uani 1 1 d .
H31 H -0.376 0.2155 0.6529 0.067 Uiso 1 1 calc R
C33 C -0.0216(6) 0.0116(4) 0.5785(4) 0.0323(16) Uani 1 1 d .
C17 C -0.1504(10) -0.2787(5) 0.3681(4) 0.042(2) Uani 1 1 d .
H17 H -0.1509 -0.3349 0.3714 0.05 Uiso 1 1 calc R
C38 C 0.0295(13) -0.0942(6) 0.7357(5) 0.072(4) Uani 1 1 d .
H38A H 0.0727 -0.106 0.6942 0.087 Uiso 1 1 calc R
H38B H 0.016 -0.1451 0.7582 0.087 Uiso 1 1 calc R
C34 C -0.0962(8) 0.0238(5) 0.6975(3) 0.0366(19) Uani 1 1 d .
H34 H -0.1915 0.0469 0.6979 0.044 Uiso 1 1 calc R
C35 C 0.0027(11) 0.0797(5) 0.7347(4) 0.049(2) Uani 1 1 d .
H35A H 0.0149 0.1299 0.7111 0.058 Uiso 1 1 calc R
H35B H -0.038 0.0923 0.7765 0.058 Uiso 1 1 calc R
C42 C -0.4369(10) -0.0816(7) 0.4618(5) 0.067(3) Uani 1 1 d .
H42A H -0.4472 -0.1331 0.4828 0.101 Uiso 1 1 calc R
H42B H -0.42 -0.0898 0.4165 0.101 Uiso 1 1 calc R
H42C H -0.5217 -0.0506 0.4674 0.101 Uiso 1 1 calc R
C20 C -0.1385(9) -0.1160(4) 0.3583(4) 0.0364(18) Uani 1 1 d .
H20 H -0.1305 -0.0601 0.3543 0.044 Uiso 1 1 calc R
C3 C 0.1723(8) 0.0664(5) 0.4449(4) 0.040(2) Uani 1 1 d .
H3 H 0.1605 0.1179 0.4275 0.048 Uiso 1 1 calc R
C7 C -0.3129(7) -0.0363(4) 0.4913(4) 0.0330(17) Uani 1 1 d .
H7 H -0.3355 -0.0251 0.5367 0.04 Uiso 1 1 calc R
C16 C -0.1505(8) -0.2330(4) 0.4229(4) 0.0330(17) Uani 1 1 d .
H16 H -0.1544 -0.2578 0.4632 0.04 Uiso 1 1 calc R

loop_
_atom_site_aniso_label
_atom_site_aniso_U_11
_atom_site_aniso_U_22
_atom_site_aniso_U_33
_atom_site_aniso_U_23
_atom_site_aniso_U_13
_atom_site_aniso_U_12
I1 0.0420(3) 0.0355(3) 0.0680(4) 0.0025(3) -0.0060(2) -0.0001(3)
Fe1 0.0242(4) 0.0258(5) 0.0271(5) -0.0012(4) 0.0016(3) 0.0003(6)
P2 0.0287(10) 0.0220(9) 0.0245(9) -0.0009(7) 0.0017(7) -0.0006(8)
P1 0.0236(9) 0.0270(9) 0.0237(9) -0.0010(7) 0.0012(8) -0.0036(8)
C1 0.032(5) 0.051(6) 0.080(7) -0.018(5) 0.013(5) 0.007(4)
C6 0.026(4) 0.026(4) 0.032(4) 0.005(3) 0.002(3) 0.001(3)
C22 0.050(5) 0.033(4) 0.029(4) 0.001(3) -0.006(4) -0.001(4)
C13 0.034(4) 0.042(5) 0.035(5) 0.006(4) 0.007(4) -0.001(4)
C10 0.033(5) 0.028(4) 0.053(5) 0.008(3) 0.003(4) 0.000(4)
C25 0.068(7) 0.028(4) 0.048(5) 0.016(4) 0.008(5) 0.021(4)
C37 0.071(7) 0.064(6) 0.066(7) 0.003(5) -0.035(6) 0.000(6)
C27 0.030(4) 0.017(3) 0.035(4) 0.003(3) 0.004(3) 0.007(3)
C12 0.056(6) 0.044(5) 0.041(5) 0.017(4) 0.000(4) -0.005(5)
C18 0.034(5) 0.042(4) 0.031(4) -0.011(3) 0.000(4) 0.003(4)
C32 0.048(5) 0.036(5) 0.038(5) -0.009(4) 0.007(4) -0.007(4)
N1 0.040(3) 0.038(4) 0.027(3) 0.001(3) 0.004(3) 0.006(3)
C24 0.055(6) 0.047(5) 0.036(5) 0.003(4) -0.002(4) 0.001(5)
C2 0.031(4) 0.082(7) 0.031(4) -0.004(5) 0.014(3) 0.001(6)
C21 0.032(4) 0.024(4) 0.033(4) -0.001(3) 0.000(3) 0.007(3)
C15 0.021(4) 0.037(4) 0.025(4) -0.001(3) 0.001(3) 0.004(3)
C36 0.042(5) 0.034(4) 0.058(6) -0.010(4) -0.008(4) -0.001(4)
C4 0.021(4) 0.046(5) 0.067(6) -0.013(4) -0.006(4) -0.001(4)
C29 0.056(6) 0.045(5) 0.072(7) -0.022(5) -0.012(5) -0.012(5)
C30 0.067(7) 0.045(5) 0.040(5) -0.013(4) -0.001(5) 0.013(5)
C5 0.030(5) 0.051(5) 0.054(6) 0.006(4) 0.014(4) 0.012(4)
C9 0.031(4) 0.026(4) 0.026(4) -0.003(3) -0.005(3) -0.003(3)
C11 0.038(5) 0.034(4) 0.077(7) 0.018(4) -0.008(5) -0.018(4)
C28 0.031(5) 0.044(5) 0.058(6) -0.010(4) -0.001(4) 0.002(4)
C14 0.038(5) 0.032(4) 0.030(4) 0.006(3) -0.002(3) 0.006(4)
C23 0.048(5) 0.038(4) 0.025(4) 0.000(3) 0.002(4) -0.008(4)
C39 0.073(7) 0.077(7) 0.036(5) 0.023(5) -0.020(5) -0.034(6)
C19 0.048(5) 0.049(5) 0.024(4) -0.002(3) -0.002(4) 0.004(4)
C26 0.043(5) 0.039(4) 0.033(4) 0.008(3) 0.001(4) 0.007(4)
C31 0.068(7) 0.061(6) 0.039(5) -0.018(5) 0.016(5) -0.008(5)
C33 0.023(3) 0.028(4) 0.046(4) 0.000(3) 0.001(3) 0.007(3)
C17 0.046(5) 0.039(5) 0.042(5) -0.014(4) 0.004(4) -0.001(4)
C38 0.109(10) 0.045(5) 0.063(7) 0.018(5) -0.026(7) -0.032(7)
C34 0.036(4) 0.048(5) 0.026(4) -0.010(3) 0.000(3) -0.005(4)
C35 0.055(5) 0.054(5) 0.036(5) -0.016(4) -0.008(4) 0.007(5)
C42 0.038(5) 0.087(8) 0.077(7) 0.007(6) 0.004(5) -0.004(5)
C20 0.049(5) 0.027(4) 0.033(4) 0.003(3) 0.001(4) -0.002(4)
C3 0.023(4) 0.046(5) 0.050(5) 0.014(4) 0.016(4) 0.009(4)
C7 0.031(4) 0.041(4) 0.027(4) -0.002(3) 0.015(3) 0.009(3)
C16 0.032(4) 0.034(4) 0.033(4) -0.004(3) 0.007(4) 0.000(4)

loop_
_atom_type_symbol
_atom_type_description
_atom_type_scat_dispersion_real
_atom_type_scat_dispersion_imag
_atom_type_scat_source
C C 0.0033 0.0016 'International Tables Vol C Tables 4.2.6.8 and 6.1.1.4'
H H 0 0 'International Tables Vol C Tables 4.2.6.8 and 6.1.1.4'
Fe Fe 0.3463 0.8444 'International Tables Vol C Tables 4.2.6.8 and 6.1.1.4'
I I -0.4742 1.8119 'International Tables Vol C Tables 4.2.6.8 and 6.1.1.4'
N N 0.0061 0.0033 'International Tables Vol C Tables 4.2.6.8 and 6.1.1.4'
P P 0.1023 0.0942 'International Tables Vol C Tables 4.2.6.8 and 6.1.1.4'

loop_
_geom_angle_atom_site_label_1
_geom_angle_atom_site_label_2
_geom_angle_atom_site_label_3
_geom_angle
C33 Fe1 C1 124.4(4)
C33 Fe1 C5 93.0(3)
C1 Fe1 C5 38.4(4)
C33 Fe1 C3 127.5(3)
C1 Fe1 C3 66.2(3)
C5 Fe1 C3 65.6(3)
C33 Fe1 C2 157.9(3)
C1 Fe1 C2 39.3(4)
C5 Fe1 C2 65.5(3)
C3 Fe1 C2 40.3(3)
C33 Fe1 C4 94.5(3)
C1 Fe1 C4 65.7(4)
C5 Fe1 C4 39.8(3)
C3 Fe1 C4 38.3(4)
C2 Fe1 C4 66.0(4)
C33 Fe1 P1 86.9(2)
C1 Fe1 P1 94.0(3)
C5 Fe1 P1 116.5(3)
C3 Fe1 P1 145.5(3)
C2 Fe1 P1 106.7(3)
C4 Fe1 P1 156.2(2)
C33 Fe1 P2 89.5(2)
C1 Fe1 P2 146.0(3)
C5 Fe1 P2 155.6(3)
C3 Fe1 P2 93.9(2)
C2 Fe1 P2 108.0(3)
C4 Fe1 P2 115.8(2)
P1 Fe1 P2 87.91(7)
C21 P2 C27 102.5(3)
C21 P2 C6 99.2(3)
C27 P2 C6 109.2(3)
C21 P2 Fe1 123.5(3)
C27 P2 Fe1 111.7(2)
C6 P2 Fe1 109.5(2)
C9 P1 C15 101.9(3)
C9 P1 C7 105.1(4)
C15 P1 C7 105.7(3)
C9 P1 Fe1 116.5(3)
C15 P1 Fe1 118.5(3)
C7 P1 Fe1 108.0(3)
C5 C1 C2 109.0(8)
C5 C1 Fe1 70.9(5)
C2 C1 Fe1 70.6(5)
C7 C6 P2 110.5(5)
C23 C22 C21 119.9(7)
C12 C13 C14 118.9(8)
C9 C10 C11 121.7(8)
C24 C25 C26 119.6(8)
C36 C37 C38 110.0(8)
C32 C27 C28 119.3(7)
C32 C27 P2 123.7(6)
C28 C27 P2 116.9(6)
C13 C12 C11 119.8(8)
C19 C18 C17 118.9(7)
C27 C32 C31 118.4(9)
C33 N1 C34 175.1(7)
C23 C24 C25 119.8(8)
C1 C2 C3 106.5(7)
C1 C2 Fe1 70.1(5)
C3 C2 Fe1 69.7(4)
C26 C21 C22 118.1(7)
C26 C21 P2 122.5(6)
C22 C21 P2 119.4(5)
C16 C15 C20 118.5(7)
C16 C15 P1 122.4(5)
C20 C15 P1 119.1(6)
C35 C36 C37 112.3(9)
C3 C4 C5 107.7(9)
C3 C4 Fe1 70.3(5)
C5 C4 Fe1 69.6(5)
C30 C29 C28 118.9(9)
C31 C30 C29 121.1(9)
C1 C5 C4 108.5(10)
C1 C5 Fe1 70.7(5)
C4 C5 Fe1 70.6(5)
C10 C9 C14 117.4(7)
C10 C9 P1 119.6(6)
C14 C9 P1 123.0(6)
C10 C11 C12 120.1(9)
C27 C28 C29 119.9(8)
C13 C14 C9 121.9(7)
C24 C23 C22 121.2(7)
C38 C39 C34 115.0(8)
C18 C19 C20 121.1(7)
C21 C26 C25 121.4(8)
C30 C31 C32 122.4(9)
N1 C33 Fe1 178.7(7)
C18 C17 C16 121.0(8)
C39 C38 C37 113.1(9)
N1 C34 C39 108.0(7)
N1 C34 C35 109.5(6)
C39 C34 C35 112.4(7)
C36 C35 C34 109.7(7)
C19 C20 C15 120.5(7)
C4 C3 C2 108.3(8)
C4 C3 Fe1 71.4(5)
C2 C3 Fe1 70.0(4)
C6 C7 C42 105.8(7)
C6 C7 P1 109.8(5)
C42 C7 P1 116.9(6)
C17 C16 C15 119.9(7)

loop_
_geom_bond_atom_site_label_1
_geom_bond_atom_site_label_2
_geom_bond_distance
Fe1 C33 1.824(8)
Fe1 C1 2.085(9)
Fe1 C5 2.088(9)
Fe1 C3 2.088(8)
Fe1 C2 2.092(7)
Fe1 C4 2.101(8)
Fe1 P1 2.184(2)
Fe1 P2 2.205(2)
P2 C21 1.826(7)
P2 C27 1.827(7)
P2 C6 1.829(7)
P1 C9 1.811(7)
P1 C15 1.833(7)
P1 C7 1.871(7)
C1 C5 1.373(13)
C1 C2 1.405(13)
C6 C7 1.520(9)
C22 C23 1.390(10)
C22 C21 1.407(10)
C13 C12 1.370(12)
C13 C14 1.388(11)
C10 C9 1.367(11)
C10 C11 1.371(11)
C25 C24 1.385(12)
C25 C26 1.394(11)
C37 C36 1.526(12)
C37 C38 1.540(13)
C27 C32 1.385(11)
C27 C28 1.396(11)
C12 C11 1.398(12)
C18 C19 1.370(11)
C18 C17 1.388(11)
C32 C31 1.387(12)
N1 C33 1.166(9)
N1 C34 1.458(9)
C24 C23 1.368(11)
C2 C3 1.440(12)
C21 C26 1.386(10)
C15 C16 1.394(10)
C15 C20 1.401(10)
C36 C35 1.516(13)
C4 C3 1.375(13)
C4 C5 1.426(11)
C29 C30 1.366(14)
C29 C28 1.400(12)
C30 C31 1.325(13)
C9 C14 1.404(11)
C39 C38 1.415(15)
C39 C34 1.510(12)
C19 C20 1.381(10)
C17 C16 1.390(11)
C34 C35 1.555(11)
C42 C7 1.552(12)
